data_7243023
loop_
_publ_author_name
'Yoshida, Masaki'
'Makino, Yusuke'
'Sasaki, Toshiyuki'
'Sakamoto, Shunichi'
'Takamizawa, Satoshi'
'Kobayashi, Atsushi'
'Kato, Masako'

_publ_section_title
;
 Elastic deformability and luminescence of crystals of polyhalogenated
 platinum(ii)--bipyridine complexes
;
_journal_issue 34
_journal_name_full CrystEngComm
_journal_page_first 5891
_journal_page_last 5898
_journal_paper_doi 10.1039/D1CE00459J
_journal_volume 23
_journal_year 2021
_chemical_formula_moiety 'C10 H6 Cl4 N2 Pt, 0.5(C4 H6 N2)'
_chemical_formula_sum 'C12 H9 Cl4 N3 Pt'
_chemical_formula_weight 532.11
_space_group_crystal_system monoclinic
_space_group_IT_number 11
_space_group_name_Hall '-P 2yb'
_space_group_name_H-M_alt 'P 1 21/m 1'
_atom_sites_solution_hydrogens geom
_atom_sites_solution_primary dual
_audit_creation_date 2020-11-26
_audit_creation_method
;
Olex2 1.3
(compiled 2020.07.31 svn.rc2a77460 for OlexSys, GUI svn.r6145)
;
_audit_update_record
;
2021-03-28 deposited with the CCDC.	2021-06-07 downloaded from the CCDC.
;
_cell_angle_alpha 90
_cell_angle_beta 92.547(3)
_cell_angle_gamma 90
_cell_formula_units_Z 2
_cell_length_a 4.20500(10)
_cell_length_b 15.1349(4)
_cell_length_c 11.8849(4)
_cell_measurement_reflns_used 1968
_cell_measurement_temperature 150
_cell_measurement_theta_max 75.7860
_cell_measurement_theta_min 3.6970
_cell_volume 755.63(4)
_computing_cell_refinement 'CrysAlisPro 1.171.39.45h (Rigaku OD, 2018)'
_computing_data_collection 'CrysAlisPro 1.171.39.45h (Rigaku OD, 2018)'
_computing_data_reduction 'CrysAlisPro 1.171.39.45h (Rigaku OD, 2018)'
_computing_molecular_graphics 'Olex2 1.3 (Dolomanov et al., 2009)'
_computing_publication_material 'Olex2 1.3 (Dolomanov et al., 2009)'
_computing_structure_refinement 'SHELXL 2018/3 (Sheldrick, 2015)'
_computing_structure_solution 'SHELXT 2018/2 (Sheldrick, 2018)'
_diffrn_ambient_temperature 150
_diffrn_detector 'CCD plate'
_diffrn_detector_type HyPix
_diffrn_measured_fraction_theta_full 0.997
_diffrn_measured_fraction_theta_max 0.951
_diffrn_measurement_details
;
List of Runs (angles in degrees, time in seconds):

  # Type    Start    End  Width  t~exp~   \w     \q     \k     \f   Frames
#--------------------------------------------------------------------------
  1  \w    -66.00  27.00   0.50    0.16    --  -46.37  69.00 151.00  186
  2  \w    -45.00 -19.00   0.50    0.20    --  -84.50  69.00 151.00   52
  3  \w    -60.00 -11.00   0.50    0.20    --  -84.50  37.00   0.00   98
  4  \w    -97.00 -26.00   0.50    0.16    --  -46.37 -69.00  19.00  142
  5  \w     17.00  57.00   0.50    0.16    --   46.37 -69.00  19.00   80
  6  \w     45.00  90.00   0.50    0.20    --  108.56 -69.00  19.00   90
  7  \w     93.00 128.00   0.50    0.20    --  108.56 -69.00  19.00   70
  8  \w    112.00 177.00   0.50    0.20    --  108.56  19.00  90.00  130
  9  \w    120.00 178.00   0.50    0.20    --  108.56  69.00 151.00  116
 10  \w    105.00 176.00   0.50    0.20    --  108.56  77.00  90.00  142
 11  \w     88.00 114.00   0.50    0.20    --  108.56  69.00 151.00   52
 12  \w     73.00 106.00   0.50    0.16    --   46.37 125.00   0.00   66
 13  \w     35.00  62.00   0.50    0.20    --  108.56 -19.00  90.00   54
 14  \w     34.00  65.00   0.50    0.20    --  108.56 -19.00  30.00   62
 15  \w     35.00  66.00   0.50    0.20    --  108.56 -37.00   0.00   62
 16  \w     47.00  73.00   0.50    0.20    --  108.56 -77.00-120.00   52
 17  \w     96.00 125.00   0.50    0.20    --  108.56 -77.00-120.00   58
 18  \w     35.00  68.00   0.50    0.20    --  108.56 -37.00-150.00   66
 19  \w     33.00  70.00   0.50    0.20    --  108.56 -19.00-180.00   74
 20  \w     33.00  58.00   0.50    0.20    --  108.56 -19.00 150.00   50
;
_diffrn_measurement_device 'four-circle diffractometer'
_diffrn_measurement_device_type 'XtaLAB Synergy, Single source at home/near, HyPix'
_diffrn_measurement_method '\w scans'
_diffrn_orient_matrix_type 'CrysAlisPro convention (1999,Acta A55,543-557)'
_diffrn_orient_matrix_UB_11 -0.0507253000
_diffrn_orient_matrix_UB_12 0.0061674000
_diffrn_orient_matrix_UB_13 -0.1289664000
_diffrn_orient_matrix_UB_21 0.2288864000
_diffrn_orient_matrix_UB_22 0.0794676000
_diffrn_orient_matrix_UB_23 -0.0015567000
_diffrn_orient_matrix_UB_31 0.2816344000
_diffrn_orient_matrix_UB_32 -0.0633757000
_diffrn_orient_matrix_UB_33 -0.0145544000
_diffrn_radiation_monochromator mirror
_diffrn_radiation_probe x-ray
_diffrn_radiation_type 'Cu K\a'
_diffrn_radiation_wavelength 1.54184
_diffrn_reflns_av_R_equivalents 0.0559
_diffrn_reflns_av_unetI/netI 0.0597
_diffrn_reflns_Laue_measured_fraction_full 0.997
_diffrn_reflns_Laue_measured_fraction_max 0.951
_diffrn_reflns_limit_h_max 5
_diffrn_reflns_limit_h_min -5
_diffrn_reflns_limit_k_max 14
_diffrn_reflns_limit_k_min -18
_diffrn_reflns_limit_l_max 14
_diffrn_reflns_limit_l_min -15
_diffrn_reflns_number 4364
_diffrn_reflns_point_group_measured_fraction_full 0.997
_diffrn_reflns_point_group_measured_fraction_max 0.951
_diffrn_reflns_theta_full 67.684
_diffrn_reflns_theta_max 77.394
_diffrn_reflns_theta_min 3.723
_diffrn_source 'micro-focus sealed X-ray tube'
_diffrn_source_type 'PhotonJet (Cu) X-ray Source'
_exptl_absorpt_coefficient_mu 23.811
_exptl_absorpt_correction_T_max 1.00000
_exptl_absorpt_correction_T_min 0.71677
_exptl_absorpt_correction_type multi-scan
_exptl_absorpt_process_details
;
CrysAlisPro 1.171.39.45h (Rigaku Oxford Diffraction, 2018)
Empirical absorption correction using spherical harmonics,
 implemented in SCALE3 ABSPACK scaling algorithm.
;
_exptl_crystal_colour 'clear light yellow'
_exptl_crystal_density_diffrn 2.339
_exptl_crystal_description plate
_exptl_crystal_F_000 496
_exptl_crystal_size_max 0.3
_exptl_crystal_size_mid 0.2
_exptl_crystal_size_min 0.1
_refine_diff_density_max 5.204
_refine_diff_density_min -2.533
_refine_diff_density_rms 0.359
_refine_ls_extinction_method none
_refine_ls_goodness_of_fit_ref 1.093
_refine_ls_hydrogen_treatment constr
_refine_ls_matrix_type full
_refine_ls_number_parameters 98
_refine_ls_number_reflns 1589
_refine_ls_number_restraints 0
_refine_ls_restrained_S_all 1.093
_refine_ls_R_factor_all 0.0635
_refine_ls_R_factor_gt 0.0605
_refine_ls_shift/su_max 0.000
_refine_ls_shift/su_mean 0.000
_refine_ls_structure_factor_coef Fsqd
_refine_ls_weighting_details 'w=1/[\s^2^(Fo^2^)+(0.1017P)^2^+10.0108P] where P=(Fo^2^+2Fc^2^)/3'
_refine_ls_weighting_scheme calc
_refine_ls_wR_factor_gt 0.1702
_refine_ls_wR_factor_ref 0.1723
_reflns_Friedel_coverage 0.000
_reflns_number_gt 1464
_reflns_number_total 1589
_reflns_threshold_expression 'I > 2\s(I)'
_cod_data_source_file d1ce00459j3.cif
_cod_data_source_block 1-MeCN
_cod_depositor_comments 'Adding full bibliography for 7243022--7243026.cif.'
_cod_database_code 7243023
_shelx_shelxl_version_number 2018/3
_chemical_oxdiff_formula C10H6N2Cl4Pt
_chemical_oxdiff_usercomment 150K
_shelx_space_group_comment
;
The symmetry employed for this shelxl refinement is uniquely defined
by the following loop, which should always be used as a source of
symmetry information in preference to the above space-group names.
They are only intended as comments.
;
_reflns_odcompleteness_completeness 99.79
_reflns_odcompleteness_iscentric 1
_reflns_odcompleteness_theta 66.97
_olex2_refinement_description
;
1. Fixed Uiso
 At 1.2 times of:
  All C(H) groups
 At 1.5 times of:
  All C(H,H,H) groups
2. Others
 Fixed Sof: H7A(0.5) H7B(0.5) H7C(0.5)
3.a Aromatic/amide H refined with riding coordinates:
 C5(H5), C2(H2), C4(H4)
3.b Idealised Me refined as rotating group:
 C7(H7A,H7B,H7C)
;
_olex2_submission_special_instructions 'No special instructions were received'
_oxdiff_exptl_absorpt_empirical_details
;
Empirical correction (ABSPACK) includes:
- Absorption correction using spherical harmonics
- Frame scaling
;
_oxdiff_exptl_absorpt_empirical_full_max 1.930
_oxdiff_exptl_absorpt_empirical_full_min 0.770

loop_
_space_group_symop_operation_xyz
'x, y, z'
'-x, y+1/2, -z'
'-x, -y, -z'
'x, -y-1/2, z'

loop_
_atom_site_label
_atom_site_type_symbol
_atom_site_fract_x
_atom_site_fract_y
_atom_site_fract_z
_atom_site_U_iso_or_equiv
_atom_site_adp_type
_atom_site_occupancy
_atom_site_site_symmetry_order
_atom_site_calc_flag
_atom_site_refinement_flags_posn
_atom_site_refinement_flags_adp
_atom_site_refinement_flags_occupancy
_atom_site_disorder_assembly
_atom_site_disorder_group
Pt1 Pt 0.83045(14) 0.250000 0.01957(5) 0.0279(3) Uani 1 2 d S T P . .
Cl1 Cl 1.0391(7) 0.14401(18) -0.0935(2) 0.0347(6) Uani 1 1 d . . . . .
Cl2 Cl 0.1744(8) 0.5066(2) 0.3793(3) 0.0446(7) Uani 1 1 d . . . . .
N1 N 0.635(2) 0.3360(6) 0.1270(8) 0.0289(19) Uani 1 1 d . . . . .
C1 C 0.475(3) 0.2986(8) 0.2118(9) 0.030(2) Uani 1 1 d . . . . .
N2 N -0.161(4) 0.250000 0.4908(15) 0.052(4) Uani 1 2 d S T P . .
C5 C 0.639(3) 0.4252(8) 0.1162(9) 0.033(2) Uani 1 1 d . . . . .
H5 H 0.739426 0.450502 0.055969 0.040 Uiso 1 1 calc R U . . .
C6 C -0.303(5) 0.250000 0.5709(16) 0.042(4) Uani 1 2 d S T P . .
C3 C 0.345(3) 0.4408(8) 0.2804(10) 0.033(2) Uani 1 1 d . . . . .
C2 C 0.336(3) 0.3489(8) 0.2909(10) 0.034(2) Uani 1 1 d . . . . .
H2 H 0.236485 0.322623 0.350720 0.041 Uiso 1 1 calc R U . . .
C4 C 0.497(3) 0.4786(8) 0.1922(10) 0.038(3) Uani 1 1 d . . . . .
H4 H 0.503417 0.539687 0.184322 0.045 Uiso 1 1 calc R U . . .
C7 C -0.476(5) 0.250000 0.6749(19) 0.053(5) Uani 1 2 d S T P . .
H7A H -0.639337 0.205729 0.670276 0.079 Uiso 0.5 1 calc R U P A -1
H7B H -0.570671 0.306953 0.685260 0.079 Uiso 0.5 1 calc R U P A -1
H7C H -0.330958 0.237318 0.737571 0.079 Uiso 0.5 1 calc R U P A -1

loop_
_atom_site_aniso_label
_atom_site_aniso_U_11
_atom_site_aniso_U_22
_atom_site_aniso_U_33
_atom_site_aniso_U_23
_atom_site_aniso_U_13
_atom_site_aniso_U_12
Pt1 0.0294(4) 0.0277(4) 0.0269(4) 0.000 0.0042(2) 0.000
Cl1 0.0394(14) 0.0312(13) 0.0344(13) -0.0044(10) 0.0113(10) 0.0019(11)
Cl2 0.0581(19) 0.0389(15) 0.0378(15) -0.0076(12) 0.0141(13) 0.0055(13)
N1 0.032(5) 0.030(5) 0.025(4) 0.001(4) 0.003(3) 0.003(4)
C1 0.030(5) 0.037(6) 0.023(5) 0.001(4) -0.002(4) -0.005(4)
N2 0.052(11) 0.066(12) 0.039(9) 0.000 0.003(7) 0.000
C5 0.042(6) 0.031(6) 0.027(5) 0.002(4) 0.008(4) 0.001(5)
C6 0.049(10) 0.040(9) 0.036(9) 0.000 -0.006(8) 0.000
C3 0.038(6) 0.034(6) 0.028(5) -0.007(5) 0.003(4) 0.001(5)
C2 0.034(6) 0.034(6) 0.034(6) -0.003(5) 0.002(4) 0.000(5)
C4 0.047(7) 0.034(6) 0.033(6) 0.000(5) 0.005(5) 0.001(5)
C7 0.032(9) 0.074(15) 0.053(12) 0.000 0.004(8) 0.000

loop_
_atom_type_symbol
_atom_type_description
_atom_type_scat_dispersion_real
_atom_type_scat_dispersion_imag
_atom_type_scat_source
C C 0.0181 0.0091 'International Tables Vol C Tables 4.2.6.8 and 6.1.1.4'
H H 0.0000 0.0000 'International Tables Vol C Tables 4.2.6.8 and 6.1.1.4'
Cl Cl 0.3639 0.7018 'International Tables Vol C Tables 4.2.6.8 and 6.1.1.4'
N N 0.0311 0.0180 'International Tables Vol C Tables 4.2.6.8 and 6.1.1.4'
Pt Pt -4.5932 6.9264 'International Tables Vol C Tables 4.2.6.8 and 6.1.1.4'

loop_
_geom_angle_atom_site_label_1
_geom_angle_atom_site_label_2
_geom_angle_atom_site_label_3
_geom_angle
_geom_angle_site_symmetry_1
_geom_angle_site_symmetry_3
_geom_angle_publ_flag
Cl1 Pt1 Cl1 88.82(14) 4_565 . ?
N1 Pt1 Cl1 175.6(3) . . ?
N1 Pt1 Cl1 175.6(3) 4_565 4_565 ?
N1 Pt1 Cl1 95.5(3) . 4_565 ?
N1 Pt1 Cl1 95.5(3) 4_565 . ?
N1 Pt1 N1 80.1(5) . 4_565 ?
C1 N1 Pt1 115.3(7) . . ?
C5 N1 Pt1 125.0(8) . . ?
C5 N1 C1 119.5(10) . . ?
N1 C1 C1 114.6(6) . 4_565 ?
N1 C1 C2 121.4(10) . . ?
C2 C1 C1 124.0(7) . 4_565 ?
N1 C5 H5 119.4 . . ?
N1 C5 C4 121.2(11) . . ?
C4 C5 H5 119.4 . . ?
N2 C6 C7 178(2) . . ?
C2 C3 Cl2 120.1(10) . . ?
C4 C3 Cl2 120.1(10) . . ?
C4 C3 C2 119.8(11) . . ?
C1 C2 C3 118.7(11) . . ?
C1 C2 H2 120.7 . . ?
C3 C2 H2 120.7 . . ?
C5 C4 C3 119.2(11) . . ?
C5 C4 H4 120.4 . . ?
C3 C4 H4 120.4 . . ?
C6 C7 H7A 109.5 . . ?
C6 C7 H7B 109.5 . . ?
C6 C7 H7C 109.5 . . ?
H7A C7 H7B 109.5 . . ?
H7A C7 H7C 109.5 . . ?
H7B C7 H7C 109.5 . . ?

loop_
_geom_bond_atom_site_label_1
_geom_bond_atom_site_label_2
_geom_bond_distance
_geom_bond_site_symmetry_2
_geom_bond_publ_flag
Pt1 Cl1 2.292(3) 4_565 ?
Pt1 Cl1 2.292(3) . ?
Pt1 N1 2.023(9) . ?
Pt1 N1 2.023(9) 4_565 ?
Cl2 C3 1.722(12) . ?
N1 C1 1.359(14) . ?
N1 C5 1.356(15) . ?
C1 C1 1.47(2) 4_565 ?
C1 C2 1.363(16) . ?
N2 C6 1.15(3) . ?
C5 H5 0.9300 . ?
C5 C4 1.368(16) . ?
C6 C7 1.46(3) . ?
C3 C2 1.396(17) . ?
C3 C4 1.377(17) . ?
C2 H2 0.9300 . ?
C4 H4 0.9300 . ?
C7 H7A 0.9600 . ?
C7 H7B 0.9600 . ?
C7 H7C 0.9600 . ?

loop_
_geom_torsion_atom_site_label_1
_geom_torsion_atom_site_label_2
_geom_torsion_atom_site_label_3
_geom_torsion_atom_site_label_4
_geom_torsion
_geom_torsion_site_symmetry_1
_geom_torsion_site_symmetry_2
_geom_torsion_site_symmetry_3
_geom_torsion_site_symmetry_4
_geom_torsion_publ_flag
Pt1 N1 C1 C1 0.7(8) . . . 4_565 ?
Pt1 N1 C1 C2 179.1(8) . . . . ?
Pt1 N1 C5 C4 179.2(9) . . . . ?
Cl2 C3 C2 C1 -179.5(9) . . . . ?
Cl2 C3 C4 C5 178.2(9) . . . . ?
N1 C1 C2 C3 3.2(17) . . . . ?
N1 C5 C4 C3 -0.8(19) . . . . ?
C1 N1 C5 C4 3.1(18) . . . . ?
C1 C1 C2 C3 -178.5(8) 4_565 . . . ?
C5 N1 C1 C1 177.2(8) . . . 4_565 ?
C5 N1 C1 C2 -4.3(16) . . . . ?
C2 C3 C4 C5 -0.3(19) . . . . ?
C4 C3 C2 C1 -0.9(18) . . . . ?
